data_1534636
loop_
_publ_author_name
'Goebbels, D.'
'Meyer, G.'

_publ_section_title
;
 Anhydrous mercurous chlorate, Hg2 (Cl O3)2
;
_journal_name_full 'Zeitschrift fuer Anorganische und Allgemeine Chemie'
_journal_page_first 2446
_journal_page_last 2447
_journal_volume 629
_journal_year 2003
_chemical_formula_sum 'Cl2 Hg2 O6'
_chemical_name_systematic 'Hg2 (Cl O3)2'
_space_group_IT_number 14
_symmetry_space_group_name_Hall '-P 2yn'
_symmetry_space_group_name_H-M 'P 1 21/n 1'
_cell_angle_alpha 90
_cell_angle_beta 97.506
_cell_angle_gamma 90
_cell_formula_units_Z 4
_cell_length_a 8.1659
_cell_length_b 6.4102
_cell_length_c 12.903
_cell_volume 669.621
_citation_journal_id_ASTM ZAACAB
_cod_data_source_file Goebbels_ZAACAB_2003_952.cif
_cod_data_source_block Cl2Hg2O6
_cod_original_cell_volume 669.6208
_cod_original_sg_symbol_Hall '-P 2ybc (x-z,y,z)'
_cod_database_code 1534636

loop_
_symmetry_equiv_pos_as_xyz
x,y,z
-x+1/2,y+1/2,-z+1/2
-x,-y,-z
x-1/2,-y-1/2,z-1/2

loop_
_atom_site_label
_atom_site_type_symbol
_atom_site_fract_x
_atom_site_fract_y
_atom_site_fract_z
_atom_site_occupancy
_atom_site_U_iso_or_equiv
Cl2 Cl+5 0.5154 0.4831 0.86833 1 0.0
O6 O-2 0.4197 0.6783 0.8733 1 0.0
O4 O-2 0.6065 0.5116 0.7712 1 0.0
O2 O-2 0.7118 0.2895 0.55 1 0.0
Hg1 Hg+1 0.4369 0.17467 0.64183 1 0.0
O1 O-2 0.7348 0.6632 0.568 1 0.0
O3 O-2 0.3535 0.4909 0.5999 1 0.0
Cl1 Cl+5 0.2328 0.5186 0.49592 1 0.0
Hg2 Hg+1 0.51795 0.80528 0.68835 1 0.0
O5 O-2 0.3998 0.3082 0.842 1 0.0
